data_4518930
loop_
_publ_author_name
'Long, Zi-Hao'
'Luo, Dong'
'Wu, Kun'
'Chen, Zi-Ye'
'Wu, Ming-Min'
'Zhou, Xiao-Ping'
'Li, Dan'

_publ_section_title
;
 Superoxide Ion and Singlet Oxygen Photogenerated by
 Metalloporphyrin-Based Metal-Organic Frameworks for Highly Efficient and
 Selective Photooxidation of a Sulfur Mustard Simulant.
;
_journal_issue 31
_journal_name_full 'ACS applied materials &amp; interfaces'
_journal_page_first 37102
_journal_page_last 37110
_journal_paper_doi 10.1021/acsami.1c08840
_journal_volume 13
_journal_year 2021
_chemical_formula_moiety 'C48 H29 La N4 O10 Zn'
_chemical_formula_sum 'C48 H29 La N4 O10 Zn'
_chemical_formula_weight 1026.03
_space_group_crystal_system monoclinic
_space_group_IT_number 15
_space_group_name_Hall '-C 2yc'
_space_group_name_H-M_alt 'C 1 2/c 1'
_atom_sites_solution_hydrogens mixed
_atom_sites_solution_primary iterative
_audit_creation_date 2021-02-10
_audit_creation_method
;
Olex2 1.3
(compiled 2020.07.31 svn.rc2a77460 for OlexSys, GUI svn.r6145)
;
_cell_angle_alpha 90
_cell_angle_beta 100.281(4)
_cell_angle_gamma 90
_cell_formula_units_Z 4
_cell_length_a 20.8862(7)
_cell_length_b 26.7254(10)
_cell_length_c 9.3768(4)
_cell_measurement_reflns_used 7232
_cell_measurement_temperature 100.0(2)
_cell_measurement_theta_max 77.4260
_cell_measurement_theta_min 2.6640
_cell_volume 5150.0(3)
_computing_molecular_graphics 'Olex2 1.3 (Dolomanov et al., 2009)'
_computing_publication_material 'Olex2 1.3 (Dolomanov et al., 2009)'
_computing_structure_refinement 'olex2.refine 1.3 (Bourhis et al., 2015)'
_computing_structure_solution 'olex2.solve 1.3 (Bourhis et al., 2015)'
_diffrn_ambient_temperature 100.0(2)
_diffrn_detector_area_resol_mean 10
_diffrn_measured_fraction_theta_full 0.999
_diffrn_measured_fraction_theta_max 0.977
_diffrn_measurement_device_type 'XtaLAB AFC12 (RINC): Kappa single'
_diffrn_measurement_method '\w scans'
_diffrn_radiation_type CuK\a
_diffrn_radiation_wavelength 1.54184
_diffrn_reflns_av_R_equivalents 0.0944
_diffrn_reflns_av_unetI/netI 0.0641
_diffrn_reflns_Laue_measured_fraction_full 0.999
_diffrn_reflns_Laue_measured_fraction_max 0.977
_diffrn_reflns_limit_h_max 26
_diffrn_reflns_limit_h_min -23
_diffrn_reflns_limit_k_max 28
_diffrn_reflns_limit_k_min -33
_diffrn_reflns_limit_l_max 10
_diffrn_reflns_limit_l_min -11
_diffrn_reflns_number 25496
_diffrn_reflns_point_group_measured_fraction_full 0.999
_diffrn_reflns_point_group_measured_fraction_max 0.977
_diffrn_reflns_theta_full 67.684
_diffrn_reflns_theta_max 78.354
_diffrn_reflns_theta_min 2.712
_diffrn_source 'Rotating-anode X-ray tube (dual wavelength)'
_exptl_absorpt_coefficient_mu 7.352
_exptl_absorpt_correction_T_max 1
_exptl_absorpt_correction_T_min 0.71966
_exptl_absorpt_correction_type multi-scan
_exptl_crystal_colour crimson
_exptl_crystal_density_diffrn 1.323
_exptl_crystal_description rod
_exptl_crystal_F_000 2048
_exptl_crystal_size_max 0.24
_exptl_crystal_size_mid 0.19
_exptl_crystal_size_min 0.16
_refine_diff_density_max 2.795
_refine_diff_density_min -1.462
_refine_diff_density_rms 0.160
_refine_ls_extinction_method none
_refine_ls_goodness_of_fit_ref 1.096
_refine_ls_hydrogen_treatment constr
_refine_ls_matrix_type full
_refine_ls_number_parameters 295
_refine_ls_number_reflns 5417
_refine_ls_number_restraints 0
_refine_ls_restrained_S_all 1.096
_refine_ls_R_factor_all 0.0705
_refine_ls_R_factor_gt 0.0616
_refine_ls_shift/su_max 0.001
_refine_ls_shift/su_mean 0.000
_refine_ls_structure_factor_coef Fsqd
_refine_ls_weighting_details 'w=1/[\s^2^(Fo^2^)+(0.1222P)^2^+9.3858P] where P=(Fo^2^+2Fc^2^)/3'
_refine_ls_weighting_scheme calc
_refine_ls_wR_factor_gt 0.1754
_refine_ls_wR_factor_ref 0.1894
_reflns_Friedel_coverage 0.000
_reflns_number_gt 4555
_reflns_number_total 5417
_reflns_threshold_expression 'I > 2\s(I)'
_cod_data_source_file am1c08840_si_002.cif
_cod_data_source_block ZnTCPPLa
_cod_depositor_comments 'Adding full bibliography for 4518928--4518931.cif.'
_cod_database_code 4518930
_shelx_shelxl_version_number 2018/3
_shelx_space_group_comment
;
The symmetry employed for this shelxl refinement is uniquely defined
by the following loop, which should always be used as a source of
symmetry information in preference to the above space-group names.
They are only intended as comments.
;
_olex2_refinement_description
;
1. Fixed Uiso
 At 1.2 times of:
  All C(H) groups
 At 1.5 times of:
  All O(H) groups, All O(H,H) groups
2. Others
 Fixed Sof: H008(0.5)
3.a Rotating group:
 O003(H00a,H00b)
3.b Aromatic/amide H refined with riding coordinates:
 C00E(H00E), C00F(H00F), C00K(H00K), C00O(H00O), C00P(H00P), C00Q(H00Q),
 C00U(H00U), C00V(H00V), C00X(H00X), C00Y(H00Y), C00Z(H00Z), C011(H011)
3.c Tetrahedral OH refined with riding coordinates:
 O008(H008)
;
_olex2_submission_special_instructions 'No special instructions were received'

loop_
_space_group_symop_operation_xyz
'x, y, z'
'-x, y, -z+1/2'
'x+1/2, y+1/2, z'
'-x+1/2, y+1/2, -z+1/2'
'-x, -y, -z'
'x, -y, z-1/2'
'-x+1/2, -y+1/2, -z'
'x+1/2, -y+1/2, z-1/2'

loop_
_atom_site_label
_atom_site_type_symbol
_atom_site_fract_x
_atom_site_fract_y
_atom_site_fract_z
_atom_site_U_iso_or_equiv
_atom_site_adp_type
_atom_site_occupancy
_atom_site_site_symmetry_order
_atom_site_calc_flag
_atom_site_refinement_flags_posn
_atom_site_refinement_flags_adp
_atom_site_refinement_flags_occupancy
_atom_site_disorder_assembly
_atom_site_disorder_group
La01 La 1.000000 0.49533(2) 0.750000 0.02736(17) Uani 1 2 d S T P . .
Zn02 Zn 0.500000 0.44848(4) 0.750000 0.0291(3) Uani 1 2 d S T P . .
O003 O 0.94843(19) 0.41603(14) 0.8417(4) 0.0318(8) Uani 1 1 d . . . . .
H00A H 0.965323 0.410327 0.931301 0.048 Uiso 1 1 d R U . . .
H00B H 0.958761 0.389871 0.796459 0.048 Uiso 1 1 d R U . . .
O004 O 0.4802(2) 0.08161(15) 0.6328(4) 0.0354(9) Uani 1 1 d . . . . .
O005 O 0.93259(19) 0.47786(16) 0.5131(5) 0.0365(9) Uani 1 1 d . . . . .
O006 O 0.8890(2) 0.47204(17) 0.2817(5) 0.0386(9) Uani 1 1 d . . . . .
N007 N 0.5517(2) 0.50210(16) 0.6683(6) 0.0294(10) Uani 1 1 d . . . . .
O008 O 0.5531(3) 0.81837(17) 0.7560(6) 0.0555(13) Uani 1 1 d . . . . .
H008 H 0.577467 0.801182 0.716638 0.083 Uiso 0.5 1 calc R U P . .
N009 N 0.5584(2) 0.39480(18) 0.6871(5) 0.0305(10) Uani 1 1 d . . . . .
C00A C 0.500000 0.1061(3) 0.750000 0.0328(17) Uani 1 2 d S T P . .
C00B C 0.8847(3) 0.4694(2) 0.4119(6) 0.0297(11) Uani 1 1 d . . . . .
C00C C 0.8199(3) 0.4572(2) 0.4513(6) 0.0309(11) Uani 1 1 d . . . . .
C00D C 0.6010(3) 0.49405(19) 0.5883(6) 0.0281(11) Uani 1 1 d . . . . .
C00E C 0.7632(3) 0.4628(2) 0.3493(6) 0.0324(11) Uani 1 1 d . . . . .
H00E H 0.765983 0.469143 0.253059 0.039 Uiso 1 1 calc R U . . .
C00F C 0.7029(3) 0.4592(2) 0.3888(6) 0.0335(12) Uani 1 1 d . . . . .
H00F H 0.665530 0.463842 0.319610 0.040 Uiso 1 1 calc R U . . .
C00G C 0.6975(2) 0.4486(2) 0.5309(6) 0.0286(11) Uani 1 1 d . . . . .
C00H C 0.6334(3) 0.4484(2) 0.5834(6) 0.0313(12) Uani 1 1 d . . . . .
C00I C 0.500000 0.6334(3) 0.750000 0.0330(17) Uani 1 2 d S T P . .
C00J C 0.500000 0.1612(3) 0.750000 0.0310(16) Uani 1 2 d S T P . .
C00K C 0.5767(3) 0.5762(2) 0.5693(6) 0.0310(11) Uani 1 1 d . . . . .
H00K H 0.574767 0.609817 0.543270 0.037 Uiso 1 1 calc R U . . .
C00L C 0.6142(3) 0.4029(2) 0.6339(6) 0.0307(11) Uani 1 1 d . . . . .
C00M C 0.500000 0.3203(3) 0.750000 0.0301(16) Uani 1 2 d S T P . .
C00N C 0.5528(3) 0.3441(2) 0.7047(6) 0.0311(11) Uani 1 1 d . . . . .
C00O C 0.8150(3) 0.4437(2) 0.5919(6) 0.0325(12) Uani 1 1 d . . . . .
H00O H 0.852598 0.437769 0.659476 0.039 Uiso 1 1 calc R U . . .
C00P C 0.7544(3) 0.4388(2) 0.6325(6) 0.0339(12) Uani 1 1 d . . . . .
H00P H 0.751469 0.429111 0.726329 0.041 Uiso 1 1 calc R U . . .
C00Q C 0.6154(3) 0.5411(2) 0.5236(7) 0.0345(12) Uani 1 1 d . . . . .
H00Q H 0.645289 0.546240 0.462552 0.041 Uiso 1 1 calc R U . . .
C00R C 0.500000 0.2654(3) 0.750000 0.0318(16) Uani 1 2 d S T P . .
C00S C 0.500000 0.7394(4) 0.750000 0.0402(19) Uani 1 2 d S T P . .
C00T C 0.5396(3) 0.5527(2) 0.6640(6) 0.0311(12) Uani 1 1 d . . . . .
C00U C 0.6466(3) 0.3554(2) 0.6242(7) 0.0365(13) Uani 1 1 d . . . . .
H00U H 0.686041 0.350456 0.593529 0.044 Uiso 1 1 calc R U . . .
C00V C 0.5585(3) 0.6605(2) 0.7834(7) 0.0365(13) Uani 1 1 d . . . . .
H00V H 0.597949 0.643643 0.805881 0.044 Uiso 1 1 calc R U . . .
C00W C 0.500000 0.5763(3) 0.750000 0.0283(15) Uani 1 2 d S T P . .
C00X C 0.6082(3) 0.3194(2) 0.6684(7) 0.0352(12) Uani 1 1 d . . . . .
H00X H 0.616596 0.285242 0.673917 0.042 Uiso 1 1 calc R U . . .
C00Y C 0.4817(4) 0.2388(3) 0.6235(8) 0.0530(18) Uani 1 1 d . . . . .
H00Y H 0.469190 0.255923 0.536617 0.064 Uiso 1 1 calc R U . . .
C00Z C 0.5575(3) 0.7127(2) 0.7830(7) 0.0410(14) Uani 1 1 d . . . . .
H00Z H 0.596604 0.730078 0.805501 0.049 Uiso 1 1 calc R U . . .
C010 C 0.500000 0.7964(4) 0.750000 0.048(2) Uani 1 2 d S T P . .
C011 C 0.4817(4) 0.1876(2) 0.6235(7) 0.0515(18) Uani 1 1 d . . . . .
H011 H 0.469151 0.170443 0.536757 0.062 Uiso 1 1 calc R U . . .

loop_
_atom_site_aniso_label
_atom_site_aniso_U_11
_atom_site_aniso_U_22
_atom_site_aniso_U_33
_atom_site_aniso_U_23
_atom_site_aniso_U_13
_atom_site_aniso_U_12
La01 0.0276(2) 0.0252(2) 0.0295(3) 0.000 0.00563(16) 0.000
Zn02 0.0303(5) 0.0238(5) 0.0342(6) 0.000 0.0087(4) 0.000
O003 0.037(2) 0.0285(19) 0.0286(19) -0.0002(15) 0.0032(16) 0.0009(16)
O004 0.044(2) 0.028(2) 0.034(2) -0.0032(16) 0.0066(17) -0.0002(16)
O005 0.033(2) 0.032(2) 0.045(2) -0.0093(18) 0.0082(17) 0.0009(17)
O006 0.036(2) 0.042(2) 0.038(2) 0.0066(18) 0.0072(17) -0.0004(18)
N007 0.026(2) 0.030(2) 0.032(3) -0.0015(17) 0.0047(19) -0.0022(16)
O008 0.081(4) 0.031(2) 0.056(3) 0.000(2) 0.015(3) -0.001(2)
N009 0.030(2) 0.029(2) 0.033(2) -0.0020(19) 0.0080(18) -0.0008(18)
C00A 0.041(4) 0.032(4) 0.029(4) 0.000 0.017(3) 0.000
C00B 0.026(2) 0.024(3) 0.039(3) 0.000(2) 0.003(2) -0.0010(19)
C00C 0.027(3) 0.027(3) 0.039(3) 0.001(2) 0.006(2) -0.002(2)
C00D 0.031(3) 0.028(3) 0.027(3) -0.001(2) 0.007(2) -0.003(2)
C00E 0.030(3) 0.032(3) 0.037(3) 0.002(2) 0.009(2) 0.000(2)
C00F 0.031(3) 0.036(3) 0.034(3) 0.001(2) 0.006(2) -0.001(2)
C00G 0.023(2) 0.030(3) 0.030(3) -0.001(2) -0.004(2) 0.0004(19)
C00H 0.031(3) 0.033(3) 0.028(3) -0.003(2) 0.001(2) -0.002(2)
C00I 0.042(4) 0.025(4) 0.033(4) 0.000 0.008(3) 0.000
C00J 0.039(4) 0.020(4) 0.033(4) 0.000 0.004(3) 0.000
C00K 0.032(3) 0.029(3) 0.030(3) 0.003(2) 0.002(2) -0.004(2)
C00L 0.025(2) 0.030(3) 0.036(3) -0.001(2) 0.003(2) 0.001(2)
C00M 0.036(4) 0.024(4) 0.031(4) 0.000 0.009(3) 0.000
C00N 0.032(3) 0.025(3) 0.037(3) -0.001(2) 0.006(2) 0.003(2)
C00O 0.031(3) 0.029(3) 0.037(3) 0.001(2) 0.004(2) 0.003(2)
C00P 0.039(3) 0.029(3) 0.032(3) 0.003(2) 0.004(2) 0.001(2)
C00Q 0.037(3) 0.029(3) 0.040(3) 0.004(2) 0.014(2) -0.001(2)
C00R 0.033(4) 0.032(4) 0.032(4) 0.000 0.011(3) 0.000
C00S 0.058(6) 0.035(4) 0.027(4) 0.000 0.006(4) 0.000
C00T 0.039(3) 0.028(3) 0.024(3) 0.006(2) 0.001(2) 0.000(2)
C00U 0.037(3) 0.030(3) 0.046(3) -0.002(2) 0.015(3) -0.001(2)
C00V 0.035(3) 0.031(3) 0.043(3) 0.001(2) 0.004(2) -0.002(2)
C00W 0.028(3) 0.027(4) 0.028(4) 0.000 0.000(3) 0.000
C00X 0.031(3) 0.029(3) 0.047(3) -0.001(2) 0.008(2) 0.003(2)
C00Y 0.090(6) 0.027(3) 0.040(4) 0.007(3) 0.006(4) 0.005(3)
C00Z 0.048(4) 0.031(3) 0.042(3) -0.001(3) 0.005(3) -0.005(3)
C010 0.066(6) 0.034(5) 0.047(5) 0.000 0.014(5) 0.000
C011 0.089(6) 0.029(3) 0.035(4) -0.004(3) 0.009(3) -0.003(3)

loop_
_atom_type_symbol
_atom_type_description
_atom_type_scat_dispersion_real
_atom_type_scat_dispersion_imag
_atom_type_scat_source
C C 0.0181 0.0091 'International Tables Vol C Tables 4.2.6.8 and 6.1.1.4'
H H 0.0000 0.0000 'International Tables Vol C Tables 4.2.6.8 and 6.1.1.4'
La La -1.4094 9.0376 'International Tables Vol C Tables 4.2.6.8 and 6.1.1.4'
N N 0.0311 0.0180 'International Tables Vol C Tables 4.2.6.8 and 6.1.1.4'
O O 0.0492 0.0322 'International Tables Vol C Tables 4.2.6.8 and 6.1.1.4'
Zn Zn -1.5491 0.6778 'International Tables Vol C Tables 4.2.6.8 and 6.1.1.4'

loop_
_geom_angle_atom_site_label_1
_geom_angle_atom_site_label_2
_geom_angle_atom_site_label_3
_geom_angle
_geom_angle_site_symmetry_1
_geom_angle_site_symmetry_3
_geom_angle_publ_flag
O003 La01 O003 70.34(17) . 2_756 ?
O003 La01 C00A 144.83(9) . 3 ?
O003 La01 C00A 144.83(9) 2_756 3 ?
O004 La01 O003 146.62(13) 3 . ?
O004 La01 O003 129.79(13) 3 2_756 ?
O004 La01 O003 146.62(13) 4_656 2_756 ?
O004 La01 O003 129.79(13) 4_656 . ?
O004 La01 O004 51.11(18) 4_656 3 ?
O004 La01 C00A 25.56(9) 3 3 ?
O004 La01 C00A 25.56(9) 4_656 3 ?
O005 La01 O003 86.53(13) 2_756 2_756 ?
O005 La01 O003 86.53(13) . . ?
O005 La01 O003 75.49(13) 2_756 . ?
O005 La01 O003 75.49(13) . 2_756 ?
O005 La01 O004 76.10(14) 2_756 4_656 ?
O005 La01 O004 125.71(14) 2_756 3 ?
O005 La01 O004 125.71(13) . 4_656 ?
O005 La01 O004 76.10(14) . 3 ?
O005 La01 O005 158.1(2) . 2_756 ?
O005 La01 O006 77.48(13) 2_756 5_766 ?
O005 La01 O006 77.48(13) . 6_566 ?
O005 La01 O006 110.32(13) . 5_766 ?
O005 La01 O006 110.32(13) 2_756 6_566 ?
O005 La01 C00A 100.97(10) . 3 ?
O005 La01 C00A 100.97(10) 2_756 3 ?
O006 La01 O003 139.49(13) 5_766 . ?
O006 La01 O003 78.47(13) 5_766 2_756 ?
O006 La01 O003 78.47(13) 6_566 . ?
O006 La01 O003 139.49(13) 6_566 2_756 ?
O006 La01 O004 73.83(14) 6_566 4_656 ?
O006 La01 O004 73.83(14) 5_766 3 ?
O006 La01 O004 70.12(14) 5_766 4_656 ?
O006 La01 O004 70.12(14) 6_566 3 ?
O006 La01 O006 139.9(2) 5_766 6_566 ?
O006 La01 C00A 69.95(10) 5_766 3 ?
O006 La01 C00A 69.95(10) 6_566 3 ?
N007 Zn02 N007 89.9(3) 2_656 . ?
N007 Zn02 N009 174.2(2) 2_656 . ?
N007 Zn02 N009 90.1(2) 2_656 2_656 ?
N007 Zn02 N009 90.10(19) . . ?
N007 Zn02 N009 174.2(2) . 2_656 ?
N009 Zn02 N009 90.5(3) . 2_656 ?
La01 O003 H00A 110.2 . . ?
La01 O003 H00B 110.1 . . ?
H00A O003 H00B 103.9 . . ?
C00A O004 La01 95.2(4) . 3_445 ?
C00B O005 La01 163.4(4) . . ?
C00B O006 La01 111.2(3) . 5_766 ?
C00D N007 Zn02 126.1(4) . . ?
C00T N007 Zn02 126.9(4) . . ?
C00T N007 C00D 106.6(5) . . ?
C010 O008 H008 109.5 . . ?
C00L N009 Zn02 126.0(4) . . ?
C00L N009 C00N 107.4(5) . . ?
C00N N009 Zn02 126.3(4) . . ?
O004 C00A La01 59.3(4) . 3_445 ?
O004 C00A La01 59.3(4) 2_656 3_445 ?
O004 C00A O004 118.5(7) 2_656 . ?
O004 C00A C00J 120.7(4) 2_656 . ?
O004 C00A C00J 120.7(4) . . ?
C00J C00A La01 180.0 . 3_445 ?
O005 C00B C00C 118.6(5) . . ?
O006 C00B O005 122.6(5) . . ?
O006 C00B C00C 118.8(5) . . ?
C00E C00C C00B 120.1(5) . . ?
C00E C00C C00O 118.9(5) . . ?
C00O C00C C00B 120.8(5) . . ?
N007 C00D C00H 124.0(5) . . ?
N007 C00D C00Q 108.6(5) . . ?
C00H C00D C00Q 127.2(5) . . ?
C00C C00E H00E 119.5 . . ?
C00C C00E C00F 121.0(5) . . ?
C00F C00E H00E 119.5 . . ?
C00E C00F H00F 119.7 . . ?
C00G C00F C00E 120.5(5) . . ?
C00G C00F H00F 119.7 . . ?
C00F C00G C00H 123.0(5) . . ?
C00F C00G C00P 119.0(5) . . ?
C00P C00G C00H 118.0(5) . . ?
C00D C00H C00G 118.0(5) . . ?
C00L C00H C00D 125.4(5) . . ?
C00L C00H C00G 116.4(5) . . ?
C00V C00I C00V 117.9(7) . 2_656 ?
C00V C00I C00W 121.1(4) . . ?
C00V C00I C00W 121.1(4) 2_656 . ?
C011 C00J C00A 120.9(4) . . ?
C011 C00J C00A 120.9(4) 2_656 . ?
C011 C00J C011 118.2(8) 2_656 . ?
C00Q C00K H00K 125.8 . . ?
C00Q C00K C00T 108.3(5) . . ?
C00T C00K H00K 125.8 . . ?
N009 C00L C00H 125.6(5) . . ?
N009 C00L C00U 108.8(5) . . ?
C00H C00L C00U 125.3(5) . . ?
C00N C00M C00N 126.0(7) 2_656 . ?
C00N C00M C00R 117.0(4) 2_656 . ?
C00N C00M C00R 117.0(4) . . ?
N009 C00N C00M 125.0(5) . . ?
N009 C00N C00X 109.7(5) . . ?
C00M C00N C00X 125.3(5) . . ?
C00C C00O H00O 119.7 . . ?
C00C C00O C00P 120.6(5) . . ?
C00P C00O H00O 119.7 . . ?
C00G C00P C00O 119.8(5) . . ?
C00G C00P H00P 120.1 . . ?
C00O C00P H00P 120.1 . . ?
C00D C00Q H00Q 126.6 . . ?
C00K C00Q C00D 106.8(5) . . ?
C00K C00Q H00Q 126.6 . . ?
C00Y C00R C00M 121.0(4) 2_656 . ?
C00Y C00R C00M 121.1(4) . . ?
C00Y C00R C00Y 117.9(8) 2_656 . ?
C00Z C00S C00Z 118.0(9) 2_656 . ?
C00Z C00S C010 121.0(4) . . ?
C00Z C00S C010 121.0(4) 2_656 . ?
N007 C00T C00K 109.5(5) . . ?
N007 C00T C00W 123.3(5) . . ?
C00W C00T C00K 127.1(5) . . ?
C00L C00U H00U 126.5 . . ?
C00X C00U C00L 107.0(5) . . ?
C00X C00U H00U 126.5 . . ?
C00I C00V H00V 119.9 . . ?
C00Z C00V C00I 120.2(6) . . ?
C00Z C00V H00V 119.9 . . ?
C00T C00W C00I 116.7(4) 2_656 . ?
C00T C00W C00I 116.7(4) . . ?
C00T C00W C00T 126.6(7) 2_656 . ?
C00N C00X H00X 126.5 . . ?
C00U C00X C00N 107.0(5) . . ?
C00U C00X H00X 126.5 . . ?
C00R C00Y H00Y 119.5 . . ?
C011 C00Y C00R 121.0(6) . . ?
C011 C00Y H00Y 119.5 . . ?
C00S C00Z C00V 121.8(6) . . ?
C00S C00Z H00Z 119.1 . . ?
C00V C00Z H00Z 119.1 . . ?
O008 C010 O008 123.8(9) . 2_656 ?
O008 C010 C00S 118.1(5) . . ?
O008 C010 C00S 118.1(5) 2_656 . ?
C00J C011 H011 119.5 . . ?
C00Y C011 C00J 120.9(6) . . ?
C00Y C011 H011 119.5 . . ?

loop_
_geom_bond_atom_site_label_1
_geom_bond_atom_site_label_2
_geom_bond_distance
_geom_bond_site_symmetry_2
_geom_bond_publ_flag
La01 O003 2.593(4) 2_756 ?
La01 O003 2.593(4) . ?
La01 O004 2.556(4) 3 ?
La01 O004 2.556(4) 4_656 ?
La01 O005 2.453(4) 2_756 ?
La01 O005 2.453(4) . ?
La01 O006 2.545(4) 5_766 ?
La01 O006 2.545(4) 6_566 ?
La01 C00A 2.961(8) 3 ?
Zn02 N007 2.025(5) 2_656 ?
Zn02 N007 2.025(5) . ?
Zn02 N009 2.038(5) . ?
Zn02 N009 2.038(5) 2_656 ?
O003 H00A 0.8647 . ?
O003 H00B 0.8648 . ?
O004 C00A 1.283(6) . ?
O005 C00B 1.271(7) . ?
O006 C00B 1.242(7) . ?
N007 C00D 1.396(8) . ?
N007 C00T 1.376(7) . ?
O008 H008 0.8200 . ?
O008 C010 1.248(7) . ?
N009 C00L 1.363(7) . ?
N009 C00N 1.372(7) . ?
C00A C00J 1.472(11) . ?
C00B C00C 1.500(7) . ?
C00C C00E 1.392(8) . ?
C00C C00O 1.388(8) . ?
C00D C00H 1.401(8) . ?
C00D C00Q 1.451(8) . ?
C00E H00E 0.9300 . ?
C00E C00F 1.378(8) . ?
C00F H00F 0.9300 . ?
C00F C00G 1.386(8) . ?
C00G C00H 1.506(8) . ?
C00G C00P 1.408(7) . ?
C00H C00L 1.389(8) . ?
C00I C00V 1.408(7) 2_656 ?
C00I C00V 1.408(7) . ?
C00I C00W 1.525(11) . ?
C00J C011 1.374(8) 2_656 ?
C00J C011 1.374(8) . ?
C00K H00K 0.9300 . ?
C00K C00Q 1.356(8) . ?
C00K C00T 1.425(8) . ?
C00L C00U 1.449(8) . ?
C00M C00N 1.403(7) . ?
C00M C00N 1.403(7) 2_656 ?
C00M C00R 1.468(11) . ?
C00N C00X 1.425(8) . ?
C00O H00O 0.9300 . ?
C00O C00P 1.392(8) . ?
C00P H00P 0.9300 . ?
C00Q H00Q 0.9300 . ?
C00R C00Y 1.377(8) . ?
C00R C00Y 1.377(8) 2_656 ?
C00S C00Z 1.383(8) . ?
C00S C00Z 1.383(8) 2_656 ?
C00S C010 1.524(13) . ?
C00T C00W 1.403(7) . ?
C00U H00U 0.9300 . ?
C00U C00X 1.364(8) . ?
C00V H00V 0.9300 . ?
C00V C00Z 1.395(8) . ?
C00X H00X 0.9300 . ?
C00Y H00Y 0.9300 . ?
C00Y C011 1.368(9) . ?
C00Z H00Z 0.9300 . ?
C011 H011 0.9300 . ?

loop_
_geom_torsion_atom_site_label_1
_geom_torsion_atom_site_label_2
_geom_torsion_atom_site_label_3
_geom_torsion_atom_site_label_4
_geom_torsion
_geom_torsion_site_symmetry_1
_geom_torsion_site_symmetry_2
_geom_torsion_site_symmetry_3
_geom_torsion_site_symmetry_4
_geom_torsion_publ_flag
La01 O004 C00A O004 0.004(1) 3_445 . . 2_656 ?
La01 O004 C00A C00J 180.000(1) 3_445 . . . ?
La01 O005 C00B O006 165.3(10) . . . . ?
La01 O005 C00B C00C -12.8(16) . . . . ?
La01 O006 C00B O005 -5.9(7) 5_766 . . . ?
La01 O006 C00B C00C 172.2(4) 5_766 . . . ?
Zn02 N007 C00D C00H -17.0(8) . . . . ?
Zn02 N007 C00D C00Q 167.5(4) . . . . ?
Zn02 N007 C00T C00K -166.5(4) . . . . ?
Zn02 N007 C00T C00W 17.8(8) . . . . ?
Zn02 N009 C00L C00H -15.1(8) . . . . ?
Zn02 N009 C00L C00U 170.9(4) . . . . ?
Zn02 N009 C00N C00M 9.9(8) . . . . ?
Zn02 N009 C00N C00X -170.8(4) . . . . ?
O004 C00A C00J C011 -3.1(5) 2_656 . . 2_656 ?
O004 C00A C00J C011 -3.1(5) . . . . ?
O004 C00A C00J C011 176.9(5) 2_656 . . . ?
O004 C00A C00J C011 176.9(5) . . . 2_656 ?
O005 C00B C00C C00E 160.2(5) . . . . ?
O005 C00B C00C C00O -15.3(8) . . . . ?
O006 C00B C00C C00E -18.0(8) . . . . ?
O006 C00B C00C C00O 166.5(5) . . . . ?
N007 C00D C00H C00G -162.2(5) . . . . ?
N007 C00D C00H C00L 12.3(9) . . . . ?
N007 C00D C00Q C00K 2.1(7) . . . . ?
N007 C00T C00W C00I 170.7(4) . . . . ?
N007 C00T C00W C00T -9.3(4) . . . 2_656 ?
N009 C00L C00U C00X 1.6(7) . . . . ?
N009 C00N C00X C00U -1.9(7) . . . . ?
C00A C00J C011 C00Y -180.0(6) . . . . ?
C00B C00C C00E C00F -170.2(5) . . . . ?
C00B C00C C00O C00P 171.5(5) . . . . ?
C00C C00E C00F C00G -1.5(9) . . . . ?
C00C C00O C00P C00G -1.2(9) . . . . ?
C00D N007 C00T C00K 5.7(6) . . . . ?
C00D N007 C00T C00W -170.0(5) . . . . ?
C00D C00H C00L N009 4.8(10) . . . . ?
C00D C00H C00L C00U 177.8(6) . . . . ?
C00E C00C C00O C00P -4.0(9) . . . . ?
C00E C00F C00G C00H 174.8(5) . . . . ?
C00E C00F C00G C00P -3.7(9) . . . . ?
C00F C00G C00H C00D -67.9(7) . . . . ?
C00F C00G C00H C00L 117.1(6) . . . . ?
C00F C00G C00P C00O 5.0(8) . . . . ?
C00G C00H C00L N009 179.4(5) . . . . ?
C00G C00H C00L C00U -7.6(8) . . . . ?
C00H C00D C00Q C00K -173.3(6) . . . . ?
C00H C00G C00P C00O -173.5(5) . . . . ?
C00H C00L C00U C00X -172.3(6) . . . . ?
C00I C00V C00Z C00S -0.1(9) . . . . ?
C00K C00T C00W C00I -4.3(6) . . . . ?
C00K C00T C00W C00T 175.7(6) . . . 2_656 ?
C00L N009 C00N C00M -176.4(5) . . . . ?
C00L N009 C00N C00X 2.9(7) . . . . ?
C00L C00U C00X C00N 0.2(7) . . . . ?
C00M C00N C00X C00U 177.4(5) . . . . ?
C00M C00R C00Y C011 -180.0(6) . . . . ?
C00N N009 C00L C00H 171.2(6) . . . . ?
C00N N009 C00L C00U -2.8(6) . . . . ?
C00N C00M C00N N009 -5.3(4) 2_656 . . . ?
C00N C00M C00N C00X 175.5(7) 2_656 . . . ?
C00N C00M C00R C00Y -78.8(5) . . . . ?
C00N C00M C00R C00Y 101.2(5) . . . 2_656 ?
C00N C00M C00R C00Y 101.2(5) 2_656 . . . ?
C00N C00M C00R C00Y -78.8(5) 2_656 . . 2_656 ?
C00O C00C C00E C00F 5.4(9) . . . . ?
C00P C00G C00H C00D 110.6(6) . . . . ?
C00P C00G C00H C00L -64.4(7) . . . . ?
C00Q C00D C00H C00G 12.5(9) . . . . ?
C00Q C00D C00H C00L -173.0(6) . . . . ?
C00Q C00K C00T N007 -4.5(7) . . . . ?
C00Q C00K C00T C00W 171.0(5) . . . . ?
C00R C00M C00N N009 174.7(4) . . . . ?
C00R C00M C00N C00X -4.5(7) . . . . ?
C00R C00Y C011 C00J 0.0(12) . . . . ?
C00T N007 C00D C00H 170.8(5) . . . . ?
C00T N007 C00D C00Q -4.8(6) . . . . ?
C00T C00K C00Q C00D 1.4(7) . . . . ?
C00V C00I C00V C00Z 0.1(4) 2_656 . . . ?
C00V C00I C00W C00T -54.1(4) . . . . ?
C00V C00I C00W C00T 125.9(4) . . . 2_656 ?
C00V C00I C00W C00T -54.1(4) 2_656 . . 2_656 ?
C00V C00I C00W C00T 125.9(4) 2_656 . . . ?
C00W C00I C00V C00Z -179.9(4) . . . . ?
C00Y C00R C00Y C011 0.0(6) 2_656 . . . ?
C00Z C00S C00Z C00V 0.1(4) 2_656 . . . ?
C00Z C00S C010 O008 -168.0(4) . . . 2_656 ?
C00Z C00S C010 O008 -168.0(4) 2_656 . . . ?
C00Z C00S C010 O008 12.0(4) . . . . ?
C00Z C00S C010 O008 12.0(4) 2_656 . . 2_656 ?
C010 C00S C00Z C00V -179.9(4) . . . . ?
C011 C00J C011 C00Y 0.0(6) 2_656 . . . ?
